data_7245218
loop_
_publ_author_name
'Iwai, Yudai'
'Nakaya, Manabu'
'Ohtsu, Hiroyoshi'
'Le Ouay, Benjamin'
'Ohtani, Ryo'
'Ohba, Masaaki'

_publ_section_title
;
 Zero area thermal expansion of honeycomb layers via double distortion
 relaxation in (PPh4)[Cu2(CN)3]
;
_journal_name_full CrystEngComm
_journal_paper_doi 10.1039/D2CE00878E
_journal_year 2022
_chemical_formula_moiety 'C3 Cu2 N3, 0.5(C48 H40 P2)'
_chemical_formula_sum 'C27 H20 Cu2 N3 P'
_chemical_formula_weight 544.545
_space_group_crystal_system orthorhombic
_space_group_IT_number 62
_space_group_name_Hall '-P 2ac 2n'
_space_group_name_H-M_alt 'P n m a'
_symmetry_Int_Tables_number 62
_audit_creation_date 2022-04-25
_audit_creation_method
;
Olex2 1.5-dev
(compiled 2022.04.21 svn.rca3783a0 for OlexSys, GUI svn.r6444)
;
_audit_update_record
;
2022-06-27 deposited with the CCDC.	2022-07-25 downloaded from the CCDC.
;
_cell_angle_alpha 90
_cell_angle_beta 90
_cell_angle_gamma 90
_cell_formula_units_Z 4
_cell_length_a 14.3334(8)
_cell_length_b 19.0929(11)
_cell_length_c 8.9152(5)
_cell_measurement_reflns_used 2928
_cell_measurement_temperature 350.0
_cell_measurement_theta_max 23.20
_cell_measurement_theta_min 2.52
_cell_volume 2439.8(2)
_computing_data_collection 'APEX3 (Bruker AXS, 2019)'
_computing_molecular_graphics 'Olex2 1.5-dev (Dolomanov et al., 2009)'
_computing_publication_material 'Olex2 1.5-dev (Dolomanov et al., 2009)'
_computing_structure_refinement 'olex2.refine 1.5-dev (Bourhis et al., 2015)'
_computing_structure_solution 'SHELXT 2018/2 (Sheldrick, 2018)'
_diffrn_ambient_temperature 357.00
_diffrn_measured_fraction_theta_full 0.9995
_diffrn_measured_fraction_theta_max 0.9995
_diffrn_measurement_device_type 'Bruker APEX-II CCD'
_diffrn_measurement_method '\f and \w scans'
_diffrn_radiation_type 'Mo K\a'
_diffrn_radiation_wavelength 0.71073
_diffrn_reflns_av_R_equivalents 0.0680
_diffrn_reflns_av_unetI/netI 0.0343
_diffrn_reflns_Laue_measured_fraction_full 0.9995
_diffrn_reflns_Laue_measured_fraction_max 0.9995
_diffrn_reflns_limit_h_max 15
_diffrn_reflns_limit_h_min -15
_diffrn_reflns_limit_k_max 21
_diffrn_reflns_limit_k_min -21
_diffrn_reflns_limit_l_max 9
_diffrn_reflns_limit_l_min -9
_diffrn_reflns_number 17344
_diffrn_reflns_point_group_measured_fraction_full 0.9995
_diffrn_reflns_point_group_measured_fraction_max 0.9995
_diffrn_reflns_theta_full 23.3094
_diffrn_reflns_theta_max 23.31
_diffrn_reflns_theta_min 2.13
_exptl_absorpt_coefficient_mu 1.828
_exptl_absorpt_correction_T_max 0.7449
_exptl_absorpt_correction_T_min 0.6270
_exptl_absorpt_correction_type none
_exptl_absorpt_process_details
;
SADABS-2016/2 (Bruker,2016/2) was used for absorption correction.
wR2(int) was 0.1437 before and 0.0677 after correction.
The Ratio of minimum to maximum transmission is 0.8417.
The \l/2 correction factor is Not present.
;
_exptl_crystal_colour 'clear colourless'
_exptl_crystal_colour_lustre clear
_exptl_crystal_colour_primary colourless
_exptl_crystal_density_diffrn 1.482
_exptl_crystal_description block
_exptl_crystal_F_000 1107.826
_exptl_crystal_size_max 0.147
_exptl_crystal_size_mid 0.14
_exptl_crystal_size_min 0.069
_refine_diff_density_max 0.4641
_refine_diff_density_min -0.4237
_refine_diff_density_rms 0.0855
_refine_ls_d_res_high 0.8981
_refine_ls_d_res_low 9.5465
_refine_ls_goodness_of_fit_ref 1.0850
_refine_ls_hydrogen_treatment constr
_refine_ls_matrix_type full
_refine_ls_number_constraints 50
_refine_ls_number_parameters 205
_refine_ls_number_reflns 1821
_refine_ls_number_restraints 198
_refine_ls_restrained_S_all 1.0241
_refine_ls_R_factor_all 0.0670
_refine_ls_R_factor_gt 0.0396
_refine_ls_shift/su_max 0.0009
_refine_ls_shift/su_mean 0.0001
_refine_ls_structure_factor_coef Fsqd
_refine_ls_weighting_details 'w=1/[\s^2^(Fo^2^)+(0.0472P)^2^+1.7407P] where P=(Fo^2^+2Fc^2^)/3'
_refine_ls_weighting_scheme calc
_refine_ls_wR_factor_gt 0.0954
_refine_ls_wR_factor_ref 0.1147
_reflns_Friedel_coverage 0.0
_reflns_limit_h_max 15
_reflns_limit_h_min 0
_reflns_limit_k_max 21
_reflns_limit_k_min 0
_reflns_limit_l_max 9
_reflns_limit_l_min 0
_reflns_number_gt 1264
_reflns_number_total 1821
_reflns_threshold_expression I>=2u(I)
_cod_data_source_file d2ce00878e2.cif
_cod_data_source_block pph4cu_350k
_cod_database_code 7245218
_olex2_refinement_description
;
1. Fixed Uiso
 At 1.2 times of:
  All C(H) groups
2. Shared sites
{C006, N1}
{N007, C0}
{C008, N2}
3. Uiso/Uaniso restraints and constraints
Uanis(C006) = Uanis(N1)
Uanis(C008) = Uanis(N2)
Uanis(N007) = Uanis(C0)
4. Rigid body (RIGU) restrains
 P, C003, C004, C005, C1, C00B, C2, C00A, C00G, C009, C5, C3, C4, C00I, C6,
 C00F, C00J, C00C, C9, C7, C8, C00E, C00H, C00D, C10
 with sigma for 1-2 distances of 0.004 and sigma for 1-3 distances of 0.004
5. Others
 Fixed Sof: C006(0.5) N007(0.5) C008(0.5) C0(0.5) N1(0.5) N2(0.5) C004(0.5)
 C1(0.5) C00B(0.5) C2(0.5) C00A(0.5) C00G(0.5) C009(0.5) C5(0.5) C3(0.5)
 C4(0.5) C00I(0.5) C6(0.5) C00F(0.5) C00J(0.5) C00C(0.5) C9(0.5) C7(0.5)
 C8(0.5) C00E(0.5) C00H(0.5) C00D(0.5) C10(0.5) H2(0.5) H6(0.5) H00E(0.5)
 H00I(0.5) H00B(0.5) H00G(0.5) H00J(0.5) H00H(0.5) H00F(0.5) H00A(0.5) H5(0.5)
 H9(0.5) H00D(0.5) H00C(0.5) H009(0.5) H4(0.5) H8(0.5) H10(0.5) H7(0.5) H3(0.5)
6.a Aromatic/amide H refined with riding coordinates:
 C2(H2), C6(H6), C00E(H00E), C00I(H00I), C00B(H00B), C00G(H00G), C00J(H00J),
 C00H(H00H), C00F(H00F), C00A(H00A), C5(H5), C9(H9), C00D(H00D), C00C(H00C),
 C009(H009), C4(H4), C8(H8), C10(H10), C7(H7), C3(H3)
6.b Fitted hexagon refined as free rotating group:
 C005(C009,C00C,C00D,C9,C5), C004(C00A,C00F,C00H,C00J,C00G), C003(C00B,C00I,
 C00E,C6,C2), C1(C3,C7,C10,C8,C4)
;
_olex2_submission_special_instructions 'No special instructions were received'

loop_
_space_group_symop_id
_space_group_symop_operation_xyz
1 x,y,z
2 x+1/2,-y+1/2,-z+1/2
3 -x,y+1/2,-z
4 -x+1/2,-y,z+1/2
5 -x,-y,-z
6 -x-1/2,y-1/2,z-1/2
7 x,-y-1/2,z
8 x-1/2,y,-z-1/2

loop_
_atom_site_label
_atom_site_type_symbol
_atom_site_fract_x
_atom_site_fract_y
_atom_site_fract_z
_atom_site_U_iso_or_equiv
_atom_site_adp_type
_atom_site_occupancy
_atom_site_site_symmetry_order
_atom_site_refinement_flags_posn
_atom_site_refinement_flags_adp
_atom_site_refinement_flags_occupancy
_atom_site_disorder_group
Cu01 Cu 0.17338(4) 0.49989(3) 0.47883(6) 0.0709(3) Uani 1.000000 1 . . . .
P P 0.35280(9) 0.75 0.62188(14) 0.0431(4) Uani 1.000000 2 S TU P -2
C003 C 0.3284(3) 0.75 0.8178(3) 0.0464(12) Uani 1.000000 2 S TU P -2
C004 C 0.4195(7) 0.8217(6) 0.5605(11) 0.045(3) Uani 0.500000 1 . U . -2
C005 C 0.2409(2) 0.75 0.5331(4) 0.0462(12) Uani 1.000000 2 S TU P -2
C006 C 0.2645(3) 0.4988(2) 0.1689(5) 0.0646(11) Uani 0.500000 1 . . . .
N007 N 0.2324(3) 0.4997(2) 0.2871(5) 0.0694(11) Uani 0.500000 1 . . . .
C008 C 0.0395(3) 0.4996(3) 0.4942(4) 0.0805(14) Uani 0.500000 1 . . . .
C009 C 0.1850(3) 0.69112(10) 0.5148(11) 0.054(2) Uani 0.500000 1 G U . -2
C00A C 0.3997(6) 0.8515(6) 0.4217(11) 0.065(3) Uani 0.500000 1 G U . -2
C00B C 0.3277(7) 0.81488(18) 0.8885(8) 0.064(3) Uani 0.500000 1 G U . -2
C00C C 0.0954(3) 0.6980(3) 0.4569(10) 0.056(2) Uani 0.500000 1 G U . -2
C00D C 0.0617(2) 0.7637(4) 0.4174(6) 0.066(3) Uani 0.500000 1 G U . -2
C00E C 0.2620(4) 0.7619(5) 1.1097(4) 0.068(3) Uani 0.500000 1 G U . -2
C00F C 0.4582(6) 0.9026(5) 0.3629(9) 0.064(3) Uani 0.500000 1 G U . -2
C00G C 0.4977(7) 0.8431(5) 0.6404(8) 0.073(4) Uani 0.500000 1 G U . -2
C00H C 0.5365(5) 0.9240(4) 0.4428(9) 0.066(3) Uani 0.500000 1 G U . -2
C00I C 0.2945(7) 0.8208(4) 1.0345(9) 0.078(3) Uani 0.500000 1 G U . -2
C00J C 0.5562(6) 0.8943(5) 0.5815(9) 0.082(4) Uani 0.500000 1 G U . -2
C0 C 0.2324(3) 0.4997(2) 0.2871(5) 0.0694(11) Uani 0.500000 1 . . . 1
N1 N 0.2645(3) 0.4988(2) 0.1689(5) 0.0646(11) Uani 0.500000 1 . . . 1
N2 N 0.0395(3) 0.4996(3) 0.4942(4) 0.0805(14) Uani 0.500000 1 . . . 1
C1 C 0.4202(7) 0.6725(6) 0.5778(11) 0.048(3) Uani 0.500000 1 . U . -2
C2 C 0.2959(7) 0.69108(13) 0.8930(8) 0.063(3) Uani 0.500000 1 G U . -2
C3 C 0.4279(7) 0.6482(6) 0.4314(10) 0.062(3) Uani 0.500000 1 G U . -2
C4 C 0.4810(8) 0.6482(6) 0.6876(7) 0.067(3) Uani 0.500000 1 G U . -2
C5 C 0.2072(3) 0.81572(12) 0.4936(11) 0.065(3) Uani 0.500000 1 G U . -2
C6 C 0.2627(7) 0.6970(4) 1.0390(8) 0.068(3) Uani 0.500000 1 G U . -2
C7 C 0.4963(7) 0.5995(5) 0.3948(7) 0.062(3) Uani 0.500000 1 G U . -2
C8 C 0.5494(7) 0.5995(5) 0.6510(7) 0.083(4) Uani 0.500000 1 G U . -2
C9 C 0.1176(3) 0.8226(3) 0.4358(12) 0.080(3) Uani 0.500000 1 G U . -2
C10 C 0.5570(6) 0.5752(4) 0.5046(8) 0.062(3) Uani 0.500000 1 G U . -2
H2 H 0.2963(7) 0.64768(13) 0.8457(8) 0.076(4) Uiso 0.500000 1 R . . -2
H6 H 0.2409(7) 0.6576(4) 1.0893(8) 0.081(3) Uiso 0.500000 1 R . . -2
H00E H 0.2399(4) 0.7659(5) 1.2074(4) 0.082(3) Uiso 0.500000 1 R . . -2
H00I H 0.2941(7) 0.8642(4) 1.0818(9) 0.093(4) Uiso 0.500000 1 R . . -2
H00B H 0.3494(7) 0.85429(18) 0.8382(8) 0.077(4) Uiso 0.500000 1 R . . -2
H00G H 0.5109(7) 0.8232(5) 0.7332(8) 0.087(4) Uiso 0.500000 1 R . . -2
H00J H 0.6086(6) 0.9086(5) 0.6350(9) 0.099(4) Uiso 0.500000 1 R . . -2
H00H H 0.5756(5) 0.9583(4) 0.4035(9) 0.079(4) Uiso 0.500000 1 R . . -2
H00F H 0.4450(6) 0.9225(5) 0.2701(9) 0.077(4) Uiso 0.500000 1 R . . -2
H00A H 0.3474(6) 0.8371(6) 0.3683(11) 0.078(4) Uiso 0.500000 1 R . . -2
H5 H 0.2446(3) 0.85512(12) 0.5059(11) 0.078(4) Uiso 0.500000 1 R . . -2
H9 H 0.0950(3) 0.8665(3) 0.4094(12) 0.095(4) Uiso 0.500000 1 R . . -2
H00D H 0.0018(2) 0.7683(4) 0.3788(6) 0.079(3) Uiso 0.500000 1 R . . -2
H00C H 0.0580(3) 0.6586(3) 0.4446(10) 0.067(3) Uiso 0.500000 1 R . . -2
H009 H 0.2076(3) 0.64714(10) 0.5412(11) 0.065(3) Uiso 0.500000 1 R . . -2
H4 H 0.4759(8) 0.6645(6) 0.7855(7) 0.080(4) Uiso 0.500000 1 R . . -2
H8 H 0.5900(7) 0.5833(5) 0.7244(7) 0.100(5) Uiso 0.500000 1 R . . -2
H10 H 0.6028(6) 0.5426(4) 0.4801(8) 0.075(3) Uiso 0.500000 1 R . . -2
H7 H 0.5014(7) 0.5832(5) 0.2968(7) 0.075(4) Uiso 0.500000 1 R . . -2
H3 H 0.3872(7) 0.6644(6) 0.3579(10) 0.074(4) Uiso 0.500000 1 R . . -2

loop_
_atom_site_aniso_label
_atom_site_aniso_U_11
_atom_site_aniso_U_22
_atom_site_aniso_U_33
_atom_site_aniso_U_12
_atom_site_aniso_U_13
_atom_site_aniso_U_23
Cu01 0.0735(4) 0.0739(4) 0.0653(4) 0.0016(3) 0.0013(3) -0.0015(3)
P 0.0493(8) 0.0434(8) 0.0367(7) -0.000000 -0.0006(6) 0.000000
C003 0.049(3) 0.050(3) 0.039(2) -0.000000 -0.0013(15) 0.000000
C004 0.051(5) 0.039(4) 0.046(5) 0.002(2) 0.008(2) -0.005(2)
C005 0.047(2) 0.055(3) 0.036(3) -0.000000 0.0027(15) 0.000000
C006 0.052(2) 0.087(3) 0.055(2) 0.010(2) -0.0021(19) 0.007(2)
N007 0.053(3) 0.086(3) 0.068(3) 0.004(2) -0.007(2) 0.003(2)
C008 0.066(3) 0.123(4) 0.052(2) -0.005(3) -0.002(2) 0.011(2)
C009 0.042(3) 0.057(4) 0.063(6) -0.0009(17) 0.002(3) 0.005(2)
C00A 0.064(6) 0.071(7) 0.059(5) -0.019(3) -0.002(3) 0.013(3)
C00B 0.090(8) 0.055(4) 0.046(4) -0.001(2) 0.007(3) -0.0009(19)
C00C 0.037(3) 0.056(5) 0.074(6) 0.002(2) 0.002(3) -0.002(3)
C00D 0.053(4) 0.055(6) 0.089(5) 0.006(2) -0.014(3) -0.005(3)
C00E 0.105(5) 0.060(7) 0.039(3) -0.001(3) 0.010(3) -0.003(2)
C00F 0.055(6) 0.068(6) 0.069(5) -0.011(3) 0.005(3) 0.012(3)
C00G 0.069(5) 0.089(7) 0.060(5) -0.026(3) -0.008(3) 0.015(4)
C00H 0.058(5) 0.070(6) 0.070(6) -0.017(3) 0.003(3) 0.008(4)
C00I 0.118(9) 0.062(5) 0.053(5) -0.006(3) 0.017(3) -0.003(2)
C00J 0.064(6) 0.102(7) 0.081(7) -0.031(3) -0.009(4) 0.023(4)
C0 0.053(3) 0.086(3) 0.068(3) 0.004(2) -0.007(2) 0.003(2)
N1 0.052(2) 0.087(3) 0.055(2) 0.010(2) -0.0021(19) 0.007(2)
N2 0.066(3) 0.123(4) 0.052(2) -0.005(3) -0.002(2) 0.011(2)
C1 0.056(6) 0.040(4) 0.046(4) 0.002(3) 0.004(2) 0.001(2)
C2 0.089(8) 0.052(4) 0.049(4) -0.010(2) 0.016(3) -0.006(2)
C3 0.077(7) 0.062(6) 0.046(4) 0.026(4) -0.001(3) -0.000(3)
C4 0.071(6) 0.078(6) 0.052(5) 0.023(3) -0.001(3) -0.001(3)
C5 0.051(4) 0.061(4) 0.083(8) 0.0019(18) -0.011(3) -0.001(2)
C6 0.096(8) 0.057(6) 0.049(4) -0.005(3) 0.020(3) -0.002(2)
C7 0.072(8) 0.061(6) 0.053(5) 0.021(4) 0.004(3) -0.002(3)
C8 0.084(6) 0.102(7) 0.063(6) 0.041(4) -0.003(4) -0.006(4)
C9 0.062(4) 0.057(5) 0.120(9) -0.001(2) -0.025(3) 0.002(3)
C10 0.063(6) 0.064(6) 0.060(6) 0.014(4) 0.004(3) 0.003(3)

loop_
_atom_type_symbol
_atom_type_scat_dispersion_real
_atom_type_scat_dispersion_imag
_atom_type_scat_Cromer_Mann_a1
_atom_type_scat_Cromer_Mann_a2
_atom_type_scat_Cromer_Mann_a3
_atom_type_scat_Cromer_Mann_a4
_atom_type_scat_Cromer_Mann_b1
_atom_type_scat_Cromer_Mann_b2
_atom_type_scat_Cromer_Mann_b3
_atom_type_scat_Cromer_Mann_b4
_atom_type_scat_Cromer_Mann_c
_atom_type_scat_source
_atom_type_scat_dispersion_source
C 0.00347 0.00161 2.31000 1.02000 1.58860 0.86500 20.84390 10.20750 0.56870 51.65120 0.21560 'International Tables Volume C Table 6.1.1.4 (pp. 500-502)' 'Henke, Gullikson and Davis, At. Data and Nucl. Data Tables, 1993, 54, 2'
Cu 0.34125 1.28947 13.33800 7.16760 5.61580 1.67350 3.58280 0.24700 11.39660 64.81260 1.19100 'International Tables Volume C Table 6.1.1.4 (pp. 500-502)' 'Henke, Gullikson and Davis, At. Data and Nucl. Data Tables, 1993, 54, 2'
H 0.00000 0.00000 0.49300 0.32291 0.14019 0.04081 10.51090 26.12570 3.14236 57.79970 0.00304 'International Tables Volume C Table 6.1.1.4 (pp. 500-502)' 'Henke, Gullikson and Davis, At. Data and Nucl. Data Tables, 1993, 54, 2'
N 0.00653 0.00323 12.21260 3.13220 2.01250 1.16630 0.00570 9.89330 28.99750 0.58260 -11.52900 'International Tables Volume C Table 6.1.1.4 (pp. 500-502)' 'Henke, Gullikson and Davis, At. Data and Nucl. Data Tables, 1993, 54, 2'
P 0.10434 0.09671 6.43450 4.17910 1.78000 1.49080 1.90670 27.15700 0.52600 68.16450 1.11490 'International Tables Volume C Table 6.1.1.4 (pp. 500-502)' 'Henke, Gullikson and Davis, At. Data and Nucl. Data Tables, 1993, 54, 2'

loop_
_exptl_crystal_face_index_h
_exptl_crystal_face_index_k
_exptl_crystal_face_index_l
_exptl_crystal_face_perp_dist
-1.00 0.00 0.00 0.0340
1.00 0.00 0.00 0.0120
0.00 0.00 1.00 0.0330
0.00 0.00 -1.00 0.0730
0.00 1.00 1.00 0.0320
0.00 -1.00 -1.00 0.0770
1.00 -1.00 1.00 0.0200
-1.00 1.00 -1.00 0.0460
-1.00 -1.00 -1.00 0.0490
1.00 1.00 1.00 0.0200
-1.00 -1.00 1.00 0.0450
1.00 1.00 -1.00 0.0500

loop_
_geom_angle_atom_site_label_1
_geom_angle_atom_site_label_2
_geom_angle_atom_site_label_3
_geom_angle
_geom_angle_site_symmetry_1
_geom_angle_site_symmetry_3
_geom_angle_publ_flag
N007 Cu01 C006 125.94(17) . 4_565 ?
C008 Cu01 C006 113.64(16) . 4_565 ?
C008 Cu01 N007 120.42(16) . . ?
C0 Cu01 C006 125.94(17) . 4_565 ?
C0 Cu01 N007 0.0 . . ?
C0 Cu01 C008 120.42(16) . . ?
N1 Cu01 C006 0.0 4_565 4_565 ?
N1 Cu01 N007 125.94(17) 4_565 . ?
N1 Cu01 C008 113.64(16) 4_565 . ?
N1 Cu01 C0 125.94(17) 4_565 . ?
N2 Cu01 C006 113.64(16) . 4_565 ?
N2 Cu01 N007 120.42(16) . . ?
N2 Cu01 C008 0.0 . . ?
N2 Cu01 C0 120.42(16) . . ?
N2 Cu01 N1 113.64(16) . 4_565 ?
C004 P C003 114.4(4) 7_575 . ?
C004 P C003 114.4(4) . . ?
C004 P C004 102.4(9) 7_575 . ?
C005 P C003 104.9(2) . . ?
C005 P C004 110.5(4) . 7_575 ?
C005 P C004 110.5(4) . . ?
C1 P C003 108.5(3) . . ?
C1 P C003 108.5(3) 7_575 . ?
C1 P C004 5.9(7) . 7_575 ?
C1 P C004 5.9(7) 7_575 . ?
C1 P C004 106.2(2) . . ?
C1 P C004 106.2(2) 7_575 7_575 ?
C1 P C005 112.5(4) 7_575 . ?
C1 P C005 112.5(4) . . ?
C1 P C1 109.6(8) . 7_575 ?
C00B C003 P 116.5 . . ?
C00B C003 P 116.5 7_575 . ?
C00B C003 C00B 126.0(6) 7_575 . ?
C2 C003 P 122.6 7_575 . ?
C2 C003 P 122.6 . . ?
C2 C003 C00B 120.0 7_575 7_575 ?
C2 C003 C00B 19.6 . 7_575 ?
C2 C003 C00B 19.6 7_575 . ?
C2 C003 C00B 120.0 . . ?
C2 C003 C2 108.0(4) . 7_575 ?
C00A C004 P 119.0 . . ?
C00G C004 P 120.5 . . ?
C00G C004 C00A 120.0 . . ?
C009 C005 P 124.7 7_575 . ?
C009 C005 P 124.7 . . ?
C009 C005 C009 108.0(3) . 7_575 ?
C5 C005 P 115.1 7_575 . ?
C5 C005 P 115.1 . . ?
C5 C005 C009 16.2 7_575 . ?
C5 C005 C009 120.0 . . ?
C5 C005 C009 120.0 7_575 7_575 ?
C5 C005 C009 16.2 . 7_575 ?
C5 C005 C5 129.0(5) 7_575 . ?
N007 C006 Cu01 175.5(4) . 4_564 ?
C0 C006 Cu01 175.5(4) . 4_564 ?
C0 C006 N007 0.0 . . ?
C006 N007 Cu01 177.2(4) . . ?
N1 N007 Cu01 177.2(4) . . ?
N1 N007 C006 0.0 . . ?
C008 C008 Cu01 178.5(6) 5_566 . ?
C00C C009 C005 120.0 . 7_575 ?
H009 C009 C005 120.00(15) . 7_575 ?
H009 C009 C00C 120.00(15) . . ?
C00F C00A C004 120.0 . . ?
H00A C00A C004 120.0(2) . . ?
H00A C00A C00F 120.0(2) . . ?
C00I C00B C003 120.0 . . ?
H00B C00B C003 120.0(2) . . ?
H00B C00B C00I 120.0(2) . . ?
C00D C00C C009 120.0 . . ?
H00C C00C C009 120.00(15) . . ?
H00C C00C C00D 120.00(15) . . ?
C9 C00D C00C 120.0 . . ?
H00D C00D C00C 120.00(15) . . ?
H00D C00D C9 120.00(15) . . ?
C6 C00E C00I 120.0 . . ?
H00E C00E C00I 120.0(2) . . ?
H00E C00E C6 120.0(2) . . ?
C00H C00F C00A 120.0 . . ?
H00F C00F C00A 120.0(2) . . ?
H00F C00F C00H 120.0(2) . . ?
C00J C00G C004 120.0 . . ?
H00G C00G C004 120.0(2) . . ?
H00G C00G C00J 120.0(2) . . ?
C00J C00H C00F 120.0 . . ?
H00H C00H C00F 120.0(2) . . ?
H00H C00H C00J 120.0(2) . . ?
C00E C00I C00B 120.0 . . ?
H00I C00I C00B 120.0(2) . . ?
H00I C00I C00E 120.0(2) . . ?
C00H C00J C00G 120.0 . . ?
H00J C00J C00G 120.0(2) . . ?
H00J C00J C00H 120.0(2) . . ?
C006 C0 Cu01 177.2(4) . . ?
N1 C0 Cu01 177.2(4) . . ?
N1 C0 C006 0.0 . . ?
N007 N1 Cu01 175.5(4) . 4_564 ?
C0 N1 Cu01 175.5(4) . 4_564 ?
C0 N1 N007 0.0 . . ?
N2 N2 Cu01 178.5(6) 5_566 . ?
C3 C1 P 121.3 . 7_575 ?
C4 C1 P 117.0 . 7_575 ?
C4 C1 C3 120.0 . . ?
C6 C2 C003 120.0 . 7_575 ?
H2 C2 C003 120.0(2) . 7_575 ?
H2 C2 C6 120.0(2) . . ?
C7 C3 C1 120.0 . . ?
H3 C3 C1 120.0(2) . . ?
H3 C3 C7 120.0(2) . . ?
C8 C4 C1 120.0 . . ?
H4 C4 C1 120.0(2) . . ?
H4 C4 C8 120.0(2) . . ?
C9 C5 C005 120.0 . . ?
H5 C5 C005 120.00(15) . . ?
H5 C5 C9 120.00(15) . . ?
C2 C6 C00E 120.0 . . ?
H6 C6 C00E 120.0(2) . . ?
H6 C6 C2 120.0(2) . . ?
C10 C7 C3 120.0 . . ?
H7 C7 C3 120.0(2) . . ?
H7 C7 C10 120.0(2) . . ?
C10 C8 C4 120.0 . . ?
H8 C8 C4 120.0(2) . . ?
H8 C8 C10 120.0(2) . . ?
C5 C9 C00D 120.0 . . ?
H9 C9 C00D 120.00(15) . . ?
H9 C9 C5 120.00(15) . . ?
C8 C10 C7 120.0 . . ?
H10 C10 C7 120.0(2) . . ?
H10 C10 C8 120.0(2) . . ?

loop_
_geom_bond_atom_site_label_1
_geom_bond_atom_site_label_2
_geom_bond_distance
_geom_bond_site_symmetry_2
_geom_bond_publ_flag
Cu01 C006 1.915(4) 4_565 ?
Cu01 N007 1.907(4) . ?
Cu01 C008 1.923(4) . ?
Cu01 C0 1.907(4) . ?
Cu01 N1 1.915(4) 4_565 ?
Cu01 N2 1.923(4) . ?
P C003 1.781(3) . ?
P C004 1.757(6) . ?
P C004 1.757(6) 7_575 ?
P C005 1.789(3) . ?
P C1 1.810(7) . ?
P C1 1.810(7) 7_575 ?
C003 C00B 1.3900 7_575 ?
C003 C00B 1.3900 . ?
C003 C2 1.3900 7_575 ?
C003 C2 1.3900 . ?
C004 C00A 1.3900 . ?
C004 C00G 1.3900 . ?
C005 C009 1.3900 . ?
C005 C009 1.3900 7_575 ?
C005 C5 1.3900 7_575 ?
C005 C5 1.3900 . ?
C006 N007 1.150(5) . ?
C006 C0 1.150(5) . ?
N007 N1 1.150(5) . ?
C008 C008 1.138(8) 5_566 ?
C009 C00C 1.3900 . ?
C009 H009 0.9300 . ?
C00A C00F 1.3900 . ?
C00A H00A 0.9300 . ?
C00B C00I 1.3900 . ?
C00B H00B 0.9300 . ?
C00C C00D 1.3900 . ?
C00C H00C 0.9300 . ?
C00D C9 1.3900 . ?
C00D H00D 0.9300 . ?
C00E C00I 1.3900 . ?
C00E C6 1.3900 . ?
C00E H00E 0.9300 . ?
C00F C00H 1.3900 . ?
C00F H00F 0.9300 . ?
C00G C00J 1.3900 . ?
C00G H00G 0.9300 . ?
C00H C00J 1.3900 . ?
C00H H00H 0.9300 . ?
C00I H00I 0.9300 . ?
C00J H00J 0.9300 . ?
C0 N1 1.150(5) . ?
N2 N2 1.138(8) 5_566 ?
C1 C3 1.3900 . ?
C1 C4 1.3900 . ?
C2 C6 1.3900 . ?
C2 H2 0.9300 . ?
C3 C7 1.3900 . ?
C3 H3 0.9300 . ?
C4 C8 1.3900 . ?
C4 H4 0.9300 . ?
C5 C9 1.3900 . ?
C5 H5 0.9300 . ?
C6 H6 0.9300 . ?
C7 C10 1.3900 . ?
C7 H7 0.9300 . ?
C8 C10 1.3900 . ?
C8 H8 0.9300 . ?
C9 H9 0.9300 . ?
C10 H10 0.9300 . ?

loop_
_geom_torsion_atom_site_label_1
_geom_torsion_atom_site_label_2
_geom_torsion_atom_site_label_3
_geom_torsion_atom_site_label_4
_geom_torsion
_geom_torsion_site_symmetry_1
_geom_torsion_site_symmetry_2
_geom_torsion_site_symmetry_3
_geom_torsion_site_symmetry_4
_geom_torsion_publ_flag
P C003 C00B C00I 169.49(16) . . . . ?
P C003 C00B C00I -169.49(16) . . 7_575 7_575 ?
P C003 C2 C6 -168.82(14) . . . . ?
P C003 C2 C6 168.82(14) . . 7_575 7_575 ?
P C004 C00A C00F -172.4(3) 7_575 . . . ?
P C004 C00A C00F -172.4(3) . . . . ?
P C004 C00G C00J 172.3(3) . . . . ?
P C004 C00G C00J 172.3(3) 7_575 . . . ?
P C005 C009 C00C 173.90(15) . . . . ?
P C005 C009 C00C -173.90(15) . . 7_575 7_575 ?
P C005 C5 C9 -174.47(16) . . . . ?
P C005 C5 C9 174.47(16) . . 7_575 7_575 ?
P C1 C3 C7 164.9(3) . . . . ?
P C1 C3 C7 164.9(3) 7_575 . . . ?
P C1 C4 C8 -165.5(3) . . . . ?
P C1 C4 C8 -165.5(3) 7_575 . . . ?
C003 C00B C00I C00E 0.0(11) . . . . ?
C003 C00B C00I C00E 0.0(11) 7_575 . . . ?
C003 C2 C6 C00E -0.0(11) 7_575 . . . ?
C003 C2 C6 C00E -0.0(11) . . . . ?
C004 C00A C00F C00H 0.0(9) . . . . ?
C004 C00G C00J C00H -0.0(8) . . . . ?
C005 C009 C00C C00D -0.0(10) 7_575 . . . ?
C005 C009 C00C C00D -0.0(10) . . . . ?
C005 C5 C9 C00D 0.0(9) . . . . ?
C005 C5 C9 C00D 0.0(9) 7_575 . . . ?
C009 C00C C00D C9 -0.0(9) . . . . ?
C00A C00F C00H C00J 0.0(8) . . . . ?
C00B C00I C00E C6 0.0(11) . . . . ?
C00C C00D C9 C5 -0.0(3) . . . . ?
C00F C00H C00J C00G 0.0(8) . . . . ?
C1 C3 C7 C10 0.0(8) . . . . ?
C1 C4 C8 C10 -0.0(8) . . . . ?
C3 C7 C10 C8 -0.0(8) . . . . ?
C4 C8 C10 C7 0.0(8) . . . . ?

loop_
_restr_rigu_atom_site_label_1
_restr_rigu_atom_site_label_2
_restr_rigu_target_weight_param
_restr_rigu_u13_diff
_restr_rigu_u23_diff
_restr_rigu_u33_diff
P C003 0.004000 0.000102 0.000104 -0.002757
P C004 0.004000 -0.000417 -0.002702 0.000152
P C005 0.004000 -0.000958 0.002166 -0.000994
P C009 0.004000 -0.009709 0.012331 -0.002712
P C00A 0.004000 0.009356 -0.005402 -0.006325
P C00B 0.004000 -0.000673 -0.002007 -0.008053
P C00G 0.004000 0.010049 0.005514 -0.005297
P C1 0.004000 -0.000903 0.002407 0.002026
P C2 0.004000 -0.007861 -0.004754 -0.007764
P C3 0.004000 0.007949 -0.004172 -0.002478
P C4 0.004000 0.003732 0.007352 -0.005865
P C5 0.004000 -0.005318 0.012526 -0.005430
C003 C004 0.004000 0.003520 -0.005756 -0.000359
C003 C005 0.004000 0.002024 -0.002257 0.000010
C003 C00B 0.004000 -0.002743 -0.001054 -0.004471
C003 C00I 0.004000 0.001322 -0.000435 -0.007863
C003 C1 0.004000 0.005918 0.002174 0.001037
C003 C2 0.004000 -0.002253 -0.004033 -0.001531
C003 C6 0.004000 -0.002330 0.000615 -0.001130
C004 C005 0.004000 -0.007792 -0.003024 0.000918
C004 C00A 0.004000 0.001259 -0.000920 -0.002568
C004 C00F 0.004000 0.004680 -0.005292 -0.005593
C004 C00G 0.004000 0.003268 0.000117 0.000412
C004 C00J 0.004000 0.015333 0.005252 0.000826
C004 C1 0.004000 0.000053 0.006538 -0.000932
C005 C009 0.004000 -0.003807 0.007444 -0.000057
C005 C00C 0.004000 -0.006378 0.009906 0.004390
C005 C1 0.004000 0.010721 -0.003136 -0.001141
C005 C5 0.004000 -0.008046 -0.003187 -0.005071
C005 C9 0.004000 -0.007604 0.002815 -0.004391
C009 C00C 0.004000 -0.001942 0.005672 0.003871
C009 C00D 0.004000 -0.004461 0.000473 0.001226
C009 C5 0.004000 -0.004643 -0.008376 -0.006229
C00A C00F 0.004000 0.003918 -0.000187 -0.000621
C00A C00G 0.004000 -0.003565 0.001893 0.002298
C00A C00H 0.004000 0.002286 0.002460 0.002123
C00B C00E 0.004000 -0.000006 0.007129 0.002337
C00B C00I 0.004000 -0.000192 -0.000858 -0.002407
C00B C2 0.004000 -0.008461 -0.003242 0.006463
C00C C00D 0.004000 -0.001082 -0.001155 0.002179
C00C C9 0.004000 -0.002808 -0.002900 -0.000543
C00D C5 0.004000 0.002160 0.003111 0.001369
C00D C9 0.004000 0.000732 0.002789 0.001220
C00E C00I 0.004000 0.002182 -0.004801 -0.000756
C00E C2 0.004000 0.007065 0.003068 -0.000676
C00E C6 0.004000 0.003279 0.004451 -0.000801
C00F C00H 0.004000 -0.005888 0.000714 0.002959
C00F C00J 0.004000 -0.001256 0.006602 0.001230
C00G C00H 0.004000 -0.000931 -0.011286 -0.002881
C00G C00J 0.004000 0.006513 -0.003923 0.000199
C00H C00J 0.004000 0.001682 0.004117 -0.001642
C00I C6 0.004000 -0.002182 0.001557 0.004500
C1 C3 0.004000 -0.001548 -0.003315 -0.000865
C1 C4 0.004000 0.000939 0.001981 -0.000637
C1 C7 0.004000 0.003469 -0.003043 -0.001022
C1 C8 0.004000 -0.001317 0.008137 -0.003905
C2 C6 0.004000 0.001020 -0.002700 0.001643
C3 C4 0.004000 0.001055 0.003750 -0.004880
C3 C7 0.004000 -0.003659 -0.002832 -0.000156
C3 C10 0.004000 -0.000162 0.010216 -0.005649
C4 C8 0.004000 -0.000085 -0.003481 -0.000903
C4 C10 0.004000 0.005182 0.000184 -0.002651
C5 C9 0.004000 0.001129 -0.001188 -0.004780
C7 C8 0.004000 0.004777 0.002208 -0.006284
C7 C10 0.004000 0.002026 0.004442 -0.001035
C8 C10 0.004000 0.000530 0.001955 0.001002
